data_2212613
loop_
_publ_author_name
'Min-Jie Guo'
'Shu-Juan Zhang'
'Dong-Lan Sun'
'Zhi Fan'

_publ_section_title
;
 Quinidine sesquihydrate
;
_journal_coeditor_code IS2114
_journal_issue 3
_journal_name_full 'Acta Crystallographica Section E'
_journal_page_first o1483
_journal_page_last o1484
_journal_paper_doi 10.1107/S1600536807006368
_journal_volume 63
_journal_year 2007
_chemical_formula_moiety 'C20 H24 N2 O2, 1.5H2 O'
_chemical_formula_sum 'C20 H27 N2 O3.5'
_chemical_formula_weight 351.44
_chemical_name_common
;
Quinidine sesquihydrate
;
_chemical_name_systematic
;
(1S,3R,4S,8R,9S)-4-[hydroxy(5-vinyl-1-azabicyclo[2.2.2]oct-2-yl)methyl]-
6-methoxyquinoline sesquihydrate
;
_space_group_IT_number 19
_symmetry_cell_setting orthorhombic
_symmetry_space_group_name_Hall 'P 2ac 2ab'
_symmetry_space_group_name_H-M 'P 21 21 21'
_atom_sites_solution_hydrogens geom
_atom_sites_solution_primary direct
_atom_sites_solution_secondary difmap
_audit_creation_method SHELXL-97
_cell_angle_alpha 90.00
_cell_angle_beta 90.00
_cell_angle_gamma 90.00
_cell_formula_units_Z 8
_cell_length_a 12.0742(10)
_cell_length_b 17.5445(15)
_cell_length_c 17.6675(16)
_cell_measurement_reflns_used 9358
_cell_measurement_temperature 113(2)
_cell_measurement_theta_max 27.8
_cell_measurement_theta_min 1.6
_cell_volume 3742.6(6)
_computing_cell_refinement CrystalClear
_computing_data_collection 'CrystalClear (Rigaku/MSC, 2005)'
_computing_data_reduction CrystalClear
_computing_molecular_graphics 'CrystalStructure (Rigaku/MSC, 2005)'
_computing_publication_material CrystalStructure
_computing_structure_refinement 'SHELXL97 (Sheldrick, 1997)'
_computing_structure_solution 'SHELXS97 (Sheldrick, 1997)'
_diffrn_ambient_temperature 113(2)
_diffrn_detector_area_resol_mean 7.31
_diffrn_measured_fraction_theta_full 1.000
_diffrn_measured_fraction_theta_max 1.000
_diffrn_measurement_device_type 'Rigaku Saturn CCD'
_diffrn_measurement_method \w
_diffrn_radiation_monochromator confocal
_diffrn_radiation_source 'rotating anode'
_diffrn_radiation_type MoK\a
_diffrn_radiation_wavelength 0.71070
_diffrn_reflns_av_R_equivalents 0.0554
_diffrn_reflns_av_sigmaI/netI 0.0360
_diffrn_reflns_limit_h_max 14
_diffrn_reflns_limit_h_min -14
_diffrn_reflns_limit_k_max 18
_diffrn_reflns_limit_k_min -21
_diffrn_reflns_limit_l_max 21
_diffrn_reflns_limit_l_min -17
_diffrn_reflns_number 27584
_diffrn_reflns_theta_full 26.00
_diffrn_reflns_theta_max 26.00
_diffrn_reflns_theta_min 1.64
_diffrn_standards_decay_% 0
_diffrn_standards_number 0
_exptl_absorpt_coefficient_mu 0.085
_exptl_absorpt_correction_T_max 0.9966
_exptl_absorpt_correction_T_min 0.9915
_exptl_absorpt_correction_type multi-scan
_exptl_absorpt_process_details '(Jacobson, 1998)'
_exptl_crystal_colour colorless
_exptl_crystal_density_diffrn 1.247
_exptl_crystal_density_method 'not measured'
_exptl_crystal_description block
_exptl_crystal_F_000 1512
_exptl_crystal_size_max 0.10
_exptl_crystal_size_mid 0.08
_exptl_crystal_size_min 0.04
_refine_diff_density_max 0.209
_refine_diff_density_min -0.242
_refine_ls_extinction_coef 0.0148(12)
_refine_ls_extinction_expression Fc^*^=kFc[1+0.001xFc^2^\l^3^/sin(2\q)]^-1/4^
_refine_ls_extinction_method SHELXL97
_refine_ls_goodness_of_fit_ref 1.101
_refine_ls_hydrogen_treatment mixed
_refine_ls_matrix_type full
_refine_ls_number_parameters 488
_refine_ls_number_reflns 4098
_refine_ls_number_restraints 6
_refine_ls_restrained_S_all 1.105
_refine_ls_R_factor_all 0.0557
_refine_ls_R_factor_gt 0.0484
_refine_ls_shift/su_max 0.000
_refine_ls_shift/su_mean 0.000
_refine_ls_structure_factor_coef Fsqd
_refine_ls_weighting_details 'calc w=1/[\s^2^(Fo^2^)+(0.0622P)^2^+0.7488P] where P=(Fo^2^+2Fc^2^)/3'
_refine_ls_weighting_scheme calc
_refine_ls_wR_factor_gt 0.1119
_refine_ls_wR_factor_ref 0.1160
_reflns_number_gt 3735
_reflns_number_total 4098
_reflns_threshold_expression I>2\s(I)
_cod_data_source_file is2114.cif
_cod_data_source_block I
_cod_database_code 2212613
_cod_database_fobs_code 2212613

loop_
_symmetry_equiv_pos_as_xyz
'x, y, z'
'x+1/2, -y+1/2, -z'
'-x, y+1/2, -z+1/2'
'-x+1/2, -y, z+1/2'

loop_
_atom_site_type_symbol
_atom_site_label
_atom_site_fract_x
_atom_site_fract_y
_atom_site_fract_z
_atom_site_U_iso_or_equiv
_atom_site_adp_type
_atom_site_calc_flag
_atom_site_refinement_flags
_atom_site_occupancy
C C1 0.3133(2) 0.90446(17) 0.69057(17) 0.0236(6) Uani d . 1
H H1 0.2948 0.9375 0.6499 0.028 Uiso calc R 1
C C2 0.3996(2) 0.85114(16) 0.67905(17) 0.0233(6) Uani d . 1
H H2 0.4373 0.8492 0.6319 0.028 Uiso calc R 1
C C3 0.4287(2) 0.80224(15) 0.73644(16) 0.0199(6) Uani d . 1
C C4 0.3714(2) 0.80806(15) 0.80687(16) 0.0195(6) Uani d . 1
C C5 0.2862(2) 0.86372(15) 0.81329(16) 0.0214(6) Uani d . 1
C C6 0.2288(2) 0.87170(16) 0.88303(17) 0.0256(7) Uani d . 1
H H6 0.1714 0.9084 0.8874 0.031 Uiso calc R 1
C C7 0.2551(3) 0.82734(17) 0.94388(18) 0.0256(6) Uani d . 1
H H7 0.2171 0.8338 0.9905 0.031 Uiso calc R 1
C C8 0.3402(2) 0.77108(16) 0.93716(16) 0.0226(6) Uani d . 1
C C9 0.3972(2) 0.76172(16) 0.87054(16) 0.0223(6) Uani d . 1
H H9 0.4538 0.7243 0.8670 0.027 Uiso calc R 1
C C10 0.4395(3) 0.66997(17) 0.99760(18) 0.0303(7) Uani d . 1
H H10A 0.4184 0.6343 0.9574 0.045 Uiso calc R 1
H H10B 0.4425 0.6429 1.0461 0.045 Uiso calc R 1
H H10C 0.5124 0.6917 0.9863 0.045 Uiso calc R 1
C C11 0.5195(2) 0.74264(15) 0.72518(16) 0.0206(6) Uani d . 1
H H11 0.5657 0.7405 0.7721 0.025 Uiso calc R 1
C C12 0.4661(2) 0.66379(15) 0.71280(16) 0.0207(6) Uani d . 1
H H12 0.4050 0.6592 0.7507 0.025 Uiso calc R 1
C C13 0.4126(2) 0.65418(15) 0.63445(16) 0.0223(6) Uani d . 1
H H13A 0.4515 0.6863 0.5968 0.027 Uiso calc R 1
H H13B 0.3340 0.6700 0.6362 0.027 Uiso calc R 1
C C14 0.4214(2) 0.56965(16) 0.61209(17) 0.0231(6) Uani d . 1
H H14 0.3731 0.5587 0.5674 0.028 Uiso calc R 1
C C15 0.3863(3) 0.52067(16) 0.67986(18) 0.0255(7) Uani d . 1
H H15A 0.3817 0.4664 0.6648 0.031 Uiso calc R 1
H H15B 0.3126 0.5370 0.6984 0.031 Uiso calc R 1
C C16 0.4743(3) 0.53113(16) 0.74259(19) 0.0278(7) Uani d . 1
H H16A 0.4369 0.5367 0.7922 0.033 Uiso calc R 1
H H16B 0.5220 0.4853 0.7449 0.033 Uiso calc R 1
C C17 0.6130(2) 0.58427(17) 0.65993(19) 0.0280(7) Uani d . 1
H H17A 0.6729 0.5481 0.6734 0.034 Uiso calc R 1
H H17B 0.6480 0.6323 0.6429 0.034 Uiso calc R 1
C C18 0.5431(2) 0.55022(16) 0.59392(18) 0.0269(7) Uani d . 1
H H18 0.5517 0.4935 0.5946 0.032 Uiso calc R 1
C C19 0.5790(3) 0.57895(19) 0.5178(2) 0.0361(8) Uani d . 1
H H19 0.5795 0.6326 0.5104 0.043 Uiso calc R 1
C C20 0.6097(3) 0.5362(2) 0.4605(2) 0.0466(10) Uani d . 1
H H20A 0.6105 0.4823 0.4654 0.056 Uiso calc R 1
H H20B 0.6313 0.5593 0.4141 0.056 Uiso calc R 1
C C21 0.7018(3) 1.12505(16) 0.27480(18) 0.0258(7) Uani d . 1
H H21 0.7171 1.1618 0.3129 0.031 Uiso calc R 1
C C22 0.6136(2) 1.07376(16) 0.28666(18) 0.0246(6) Uani d . 1
H H22 0.5708 1.0770 0.3317 0.029 Uiso calc R 1
C C23 0.5893(2) 1.01922(15) 0.23361(16) 0.0207(6) Uani d . 1
C C24 0.6567(2) 1.01572(15) 0.16698(17) 0.0211(6) Uani d . 1
C C25 0.7432(2) 1.07017(16) 0.15967(17) 0.0234(6) Uani d . 1
C C26 0.8126(3) 1.06797(17) 0.09418(18) 0.0269(7) Uani d . 1
H H26 0.8708 1.1041 0.0891 0.032 Uiso calc R 1
C C27 0.7967(3) 1.01506(17) 0.03915(18) 0.0273(7) Uani d . 1
H H27 0.8440 1.0140 -0.0038 0.033 Uiso calc R 1
C C28 0.7089(3) 0.96090(17) 0.04590(17) 0.0245(6) Uani d . 1
C C29 0.6405(2) 0.96107(16) 0.10787(17) 0.0237(6) Uani d . 1
H H29 0.5822 0.9249 0.1116 0.028 Uiso calc R 1
C C30 0.6149(3) 0.85639(18) -0.0115(2) 0.0327(7) Uani d . 1
H H30A 0.6237 0.8254 0.0342 0.049 Uiso calc R 1
H H30B 0.6196 0.8236 -0.0563 0.049 Uiso calc R 1
H H30C 0.5425 0.8817 -0.0105 0.049 Uiso calc R 1
C C31 0.4956(2) 0.96273(15) 0.24632(18) 0.0214(6) Uani d . 1
H H31 0.4561 0.9544 0.1973 0.026 Uiso calc R 1
C C32 0.5464(2) 0.88563(15) 0.27278(16) 0.0216(6) Uani d . 1
H H32 0.6182 0.8795 0.2453 0.026 Uiso calc R 1
C C33 0.5729(2) 0.88168(16) 0.35828(16) 0.0233(6) Uani d . 1
H H33A 0.5234 0.9163 0.3868 0.028 Uiso calc R 1
H H33B 0.6505 0.8973 0.3675 0.028 Uiso calc R 1
C C34 0.5551(2) 0.79824(16) 0.38432(18) 0.0261(7) Uani d . 1
H H34 0.5865 0.7902 0.4361 0.031 Uiso calc R 1
C C35 0.6105(3) 0.74444(17) 0.32684(18) 0.0291(7) Uani d . 1
H H35A 0.6890 0.7590 0.3195 0.035 Uiso calc R 1
H H35B 0.6079 0.6913 0.3455 0.035 Uiso calc R 1
C C36 0.5468(2) 0.75133(15) 0.25187(18) 0.0260(7) Uani d . 1
H H36A 0.6003 0.7540 0.2095 0.031 Uiso calc R 1
H H36B 0.5006 0.7053 0.2446 0.031 Uiso calc R 1
C C37 0.3850(2) 0.80971(17) 0.30706(16) 0.0247(6) Uani d . 1
H H37A 0.3298 0.7732 0.2870 0.030 Uiso calc R 1
H H37B 0.3473 0.8591 0.3152 0.030 Uiso calc R 1
C C38 0.4297(3) 0.78004(17) 0.38329(17) 0.0266(7) Uani d . 1
H H38 0.4210 0.7234 0.3839 0.032 Uiso calc R 1
C C39 0.3665(3) 0.81176(19) 0.44905(19) 0.0335(7) Uani d . 1
H H39 0.3755 0.8644 0.4600 0.040 Uiso calc R 1
C C40 0.2990(3) 0.7722(2) 0.49307(19) 0.0366(8) Uani d . 1
H H40A 0.2878 0.7194 0.4840 0.044 Uiso calc R 1
H H40B 0.2618 0.7966 0.5338 0.044 Uiso calc R 1
N N1 0.2567(2) 0.91133(13) 0.75442(14) 0.0242(5) Uani d . 1
N N2 0.7645(2) 1.12477(13) 0.21345(15) 0.0259(6) Uani d . 1
N N3 0.5442(2) 0.59964(13) 0.72793(14) 0.0242(6) Uani d . 1
N N4 0.47507(19) 0.81985(12) 0.25053(14) 0.0207(5) Uani d . 1
O O1 0.35914(18) 0.73010(11) 1.00211(11) 0.0280(5) Uani d . 1
O O2 0.58971(17) 0.76096(12) 0.66289(12) 0.0251(5) Uani d . 1
H H2A 0.632(3) 0.799(2) 0.6835(19) 0.038 Uiso d . 1
O O3 0.70048(18) 0.91247(12) -0.01442(12) 0.0302(5) Uani d . 1
O O4 0.41797(18) 0.98959(11) 0.30112(13) 0.0263(5) Uani d . 1
H H4 0.374(3) 1.018(2) 0.281(2) 0.039 Uiso d . 1
O O5 0.3701(2) 0.84591(13) 0.11638(13) 0.0353(6) Uani d D 1
H H5A 0.404(3) 0.830(2) 0.1591(18) 0.053 Uiso d D 1
H H5B 0.378(4) 0.8066(18) 0.087(2) 0.053 Uiso d D 1
O O6 0.1419(2) 0.87830(17) 0.12935(14) 0.0432(6) Uani d D 1
H H6A 0.117(4) 0.887(2) 0.1757(17) 0.065 Uiso d D 1
H H6B 0.215(2) 0.869(2) 0.130(2) 0.065 Uiso d D 1
O O7 0.0922(3) 0.98855(19) 0.0197(2) 0.0662(9) Uani d D 1
H H7A 0.106(5) 0.951(2) 0.061(2) 0.099 Uiso d D 1
H H7B 0.161(3) 1.003(3) 0.000(3) 0.099 Uiso d D 1

loop_
_atom_site_aniso_label
_atom_site_aniso_U_11
_atom_site_aniso_U_22
_atom_site_aniso_U_33
_atom_site_aniso_U_12
_atom_site_aniso_U_13
_atom_site_aniso_U_23
C1 0.0224(15) 0.0219(14) 0.0264(16) -0.0026(12) -0.0050(12) 0.0015(12)
C2 0.0194(15) 0.0226(14) 0.0279(16) -0.0022(12) 0.0002(12) 0.0005(12)
C3 0.0162(13) 0.0174(13) 0.0262(15) -0.0052(11) 0.0001(11) -0.0023(11)
C4 0.0161(13) 0.0174(13) 0.0250(15) -0.0012(11) -0.0013(11) -0.0025(11)
C5 0.0190(14) 0.0171(14) 0.0281(16) 0.0007(11) -0.0029(12) -0.0035(11)
C6 0.0192(14) 0.0240(15) 0.0334(17) 0.0022(12) -0.0005(12) -0.0055(13)
C7 0.0228(15) 0.0275(15) 0.0265(15) -0.0005(12) 0.0025(13) -0.0062(13)
C8 0.0206(14) 0.0211(14) 0.0260(16) -0.0013(12) -0.0013(12) -0.0012(12)
C9 0.0195(14) 0.0211(14) 0.0263(15) 0.0022(11) -0.0017(12) -0.0024(12)
C10 0.0279(16) 0.0305(16) 0.0326(17) 0.0083(13) 0.0004(13) 0.0060(13)
C11 0.0167(13) 0.0226(14) 0.0224(15) -0.0017(11) 0.0030(11) 0.0004(11)
C12 0.0164(13) 0.0213(14) 0.0245(15) 0.0015(11) 0.0003(12) 0.0006(12)
C13 0.0176(14) 0.0219(14) 0.0273(15) 0.0013(11) -0.0012(12) -0.0004(12)
C14 0.0200(14) 0.0231(14) 0.0263(15) -0.0035(12) -0.0005(12) -0.0009(12)
C15 0.0213(15) 0.0203(14) 0.0349(17) -0.0049(12) 0.0022(13) 0.0028(12)
C16 0.0250(15) 0.0220(15) 0.0365(18) -0.0037(12) -0.0036(14) 0.0052(13)
C17 0.0168(14) 0.0235(15) 0.0439(19) 0.0017(12) 0.0012(13) 0.0000(13)
C18 0.0228(15) 0.0200(14) 0.0380(18) -0.0006(12) 0.0069(13) -0.0051(13)
C19 0.0325(18) 0.0319(17) 0.044(2) -0.0070(15) 0.0113(16) -0.0022(15)
C20 0.041(2) 0.053(2) 0.046(2) -0.0120(18) 0.0160(18) -0.0079(18)
C21 0.0247(15) 0.0176(14) 0.0350(17) -0.0009(12) -0.0057(13) -0.0009(12)
C22 0.0213(14) 0.0214(14) 0.0310(16) 0.0044(12) -0.0023(12) 0.0000(13)
C23 0.0188(14) 0.0141(13) 0.0292(16) 0.0027(11) -0.0039(12) 0.0028(11)
C24 0.0164(13) 0.0184(13) 0.0285(16) 0.0037(11) -0.0028(12) 0.0034(12)
C25 0.0212(14) 0.0201(14) 0.0288(16) -0.0009(11) -0.0034(12) 0.0057(12)
C26 0.0218(15) 0.0263(15) 0.0327(17) -0.0052(12) -0.0017(13) 0.0068(13)
C27 0.0217(15) 0.0305(16) 0.0297(17) -0.0023(13) 0.0024(13) 0.0064(13)
C28 0.0227(15) 0.0245(15) 0.0262(16) 0.0010(12) -0.0015(12) 0.0008(12)
C29 0.0212(14) 0.0212(14) 0.0286(16) -0.0026(12) -0.0005(12) 0.0034(12)
C30 0.0281(17) 0.0313(17) 0.0386(18) -0.0052(13) 0.0030(15) -0.0070(14)
C31 0.0158(13) 0.0206(14) 0.0279(15) 0.0018(11) 0.0015(11) -0.0009(12)
C32 0.0156(13) 0.0189(14) 0.0303(16) 0.0001(11) 0.0022(12) -0.0039(12)
C33 0.0176(13) 0.0222(14) 0.0300(16) 0.0008(12) -0.0016(12) -0.0022(12)
C34 0.0245(16) 0.0235(15) 0.0302(16) 0.0020(12) -0.0044(13) 0.0020(12)
C35 0.0231(15) 0.0221(15) 0.0422(18) 0.0045(12) -0.0037(14) 0.0001(13)
C36 0.0239(15) 0.0170(14) 0.0373(17) 0.0014(12) 0.0019(13) -0.0056(12)
C37 0.0163(14) 0.0261(15) 0.0318(17) -0.0002(12) 0.0001(12) 0.0008(12)
C38 0.0263(15) 0.0206(14) 0.0329(17) -0.0001(12) 0.0041(13) 0.0026(12)
C39 0.0312(18) 0.0336(17) 0.0356(18) -0.0006(15) 0.0064(14) 0.0010(15)
C40 0.0281(17) 0.047(2) 0.0347(19) -0.0006(15) 0.0005(15) 0.0076(16)
N1 0.0197(12) 0.0217(12) 0.0311(14) -0.0004(10) -0.0052(11) -0.0002(10)
N2 0.0208(12) 0.0205(12) 0.0364(15) -0.0009(10) -0.0054(11) 0.0018(11)
N3 0.0188(12) 0.0210(12) 0.0329(14) -0.0004(10) -0.0040(10) 0.0036(10)
N4 0.0174(12) 0.0166(11) 0.0282(13) 0.0006(9) 0.0013(10) -0.0012(10)
O1 0.0286(12) 0.0291(12) 0.0264(11) 0.0050(9) -0.0003(9) 0.0026(9)
O2 0.0210(10) 0.0242(10) 0.0301(12) -0.0068(9) 0.0052(9) -0.0022(9)
O3 0.0284(11) 0.0301(12) 0.0322(12) -0.0035(10) 0.0036(10) -0.0027(9)
O4 0.0189(10) 0.0248(11) 0.0351(12) 0.0065(9) 0.0049(9) 0.0000(9)
O5 0.0364(14) 0.0376(13) 0.0318(13) 0.0054(11) -0.0062(11) -0.0056(10)
O6 0.0302(13) 0.0678(17) 0.0317(13) 0.0037(13) 0.0029(11) -0.0005(13)
O7 0.067(2) 0.0631(19) 0.069(2) 0.0049(17) 0.0096(18) 0.0123(16)

loop_
_atom_type_symbol
_atom_type_description
_atom_type_scat_dispersion_real
_atom_type_scat_dispersion_imag
_atom_type_scat_source
C C 0.0033 0.0000 'International Tables Vol C Tables 4.2.6.8 and 6.1.1.4'
H H 0.0000 0.0000 'International Tables Vol C Tables 4.2.6.8 and 6.1.1.4'
N N 0.0061 0.0000 'International Tables Vol C Tables 4.2.6.8 and 6.1.1.4'
O O 0.0106 0.0000 'International Tables Vol C Tables 4.2.6.8 and 6.1.1.4'

loop_
_geom_angle_atom_site_label_1
_geom_angle_atom_site_label_2
_geom_angle_atom_site_label_3
_geom_angle
N1 C1 C2 124.2(3)
N1 C1 H1 117.9
C2 C1 H1 117.9
C3 C2 C1 119.7(3)
C3 C2 H2 120.2
C1 C2 H2 120.2
C2 C3 C4 118.3(3)
C2 C3 C11 121.0(3)
C4 C3 C11 120.7(2)
C9 C4 C5 119.2(3)
C9 C4 C3 122.8(3)
C5 C4 C3 118.0(2)
N1 C5 C6 117.9(2)
N1 C5 C4 122.8(3)
C6 C5 C4 119.3(3)
C7 C6 C5 120.9(3)
C7 C6 H6 119.5
C5 C6 H6 119.5
C6 C7 C8 119.7(3)
C6 C7 H7 120.1
C8 C7 H7 120.1
C9 C8 O1 124.7(3)
C9 C8 C7 120.9(3)
O1 C8 C7 114.3(3)
C8 C9 C4 120.0(3)
C8 C9 H9 120.0
C4 C9 H9 120.0
O1 C10 H10A 109.5
O1 C10 H10B 109.5
H10A C10 H10B 109.5
O1 C10 H10C 109.5
H10A C10 H10C 109.5
H10B C10 H10C 109.5
O2 C11 C3 111.9(2)
O2 C11 C12 110.0(2)
C3 C11 C12 109.4(2)
O2 C11 H11 108.5
C3 C11 H11 108.5
C12 C11 H11 108.5
N3 C12 C13 110.1(2)
N3 C12 C11 112.7(2)
C13 C12 C11 113.7(2)
N3 C12 H12 106.6
C13 C12 H12 106.6
C11 C12 H12 106.6
C12 C13 C14 108.0(2)
C12 C13 H13A 110.1
C14 C13 H13A 110.1
C12 C13 H13B 110.1
C14 C13 H13B 110.1
H13A C13 H13B 108.4
C15 C14 C13 108.7(2)
C15 C14 C18 107.6(2)
C13 C14 C18 109.4(2)
C15 C14 H14 110.4
C13 C14 H14 110.4
C18 C14 H14 110.4
C14 C15 C16 107.6(2)
C14 C15 H15A 110.2
C16 C15 H15A 110.2
C14 C15 H15B 110.2
C16 C15 H15B 110.2
H15A C15 H15B 108.5
N3 C16 C15 111.1(2)
N3 C16 H16A 109.4
C15 C16 H16A 109.4
N3 C16 H16B 109.4
C15 C16 H16B 109.4
H16A C16 H16B 108.0
N3 C17 C18 111.8(2)
N3 C17 H17A 109.3
C18 C17 H17A 109.3
N3 C17 H17B 109.3
C18 C17 H17B 109.3
H17A C17 H17B 107.9
C19 C18 C14 112.8(3)
C19 C18 C17 112.7(2)
C14 C18 C17 106.0(2)
C19 C18 H18 108.4
C14 C18 H18 108.4
C17 C18 H18 108.4
C20 C19 C18 125.5(3)
C20 C19 H19 117.2
C18 C19 H19 117.2
C19 C20 H20A 120.0
C19 C20 H20B 120.0
H20A C20 H20B 120.0
N2 C21 C22 123.5(3)
N2 C21 H21 118.3
C22 C21 H21 118.3
C23 C22 C21 120.4(3)
C23 C22 H22 119.8
C21 C22 H22 119.8
C22 C23 C24 118.0(3)
C22 C23 C31 120.9(3)
C24 C23 C31 121.1(2)
C25 C24 C29 119.0(3)
C25 C24 C23 117.6(3)
C29 C24 C23 123.4(3)
N2 C25 C24 122.9(3)
N2 C25 C26 118.0(3)
C24 C25 C26 119.1(3)
C27 C26 C25 121.0(3)
C27 C26 H26 119.5
C25 C26 H26 119.5
C26 C27 C28 120.0(3)
C26 C27 H27 120.0
C28 C27 H27 120.0
O3 C28 C29 125.4(3)
O3 C28 C27 113.8(3)
C29 C28 C27 120.8(3)
C28 C29 C24 120.1(3)
C28 C29 H29 120.0
C24 C29 H29 120.0
O3 C30 H30A 109.5
O3 C30 H30B 109.5
H30A C30 H30B 109.5
O3 C30 H30C 109.5
H30A C30 H30C 109.5
H30B C30 H30C 109.5
O4 C31 C23 111.9(2)
O4 C31 C32 110.0(2)
C23 C31 C32 108.6(2)
O4 C31 H31 108.8
C23 C31 H31 108.8
C32 C31 H31 108.8
N4 C32 C33 110.0(2)
N4 C32 C31 111.5(2)
C33 C32 C31 114.5(2)
N4 C32 H32 106.8
C33 C32 H32 106.8
C31 C32 H32 106.8
C32 C33 C34 107.7(2)
C32 C33 H33A 110.2
C34 C33 H33A 110.2
C32 C33 H33B 110.2
C34 C33 H33B 110.2
H33A C33 H33B 108.5
C35 C34 C38 106.9(2)
C35 C34 C33 108.8(2)
C38 C34 C33 109.1(2)
C35 C34 H34 110.6
C38 C34 H34 110.6
C33 C34 H34 110.6
C36 C35 C34 107.6(2)
C36 C35 H35A 110.2
C34 C35 H35A 110.2
C36 C35 H35B 110.2
C34 C35 H35B 110.2
H35A C35 H35B 108.5
N4 C36 C35 111.7(2)
N4 C36 H36A 109.3
C35 C36 H36A 109.3
N4 C36 H36B 109.3
C35 C36 H36B 109.3
H36A C36 H36B 107.9
N4 C37 C38 111.8(2)
N4 C37 H37A 109.3
C38 C37 H37A 109.3
N4 C37 H37B 109.3
C38 C37 H37B 109.3
H37A C37 H37B 107.9
C39 C38 C37 112.0(3)
C39 C38 C34 114.4(3)
C37 C38 C34 106.4(2)
C39 C38 H38 107.9
C37 C38 H38 107.9
C34 C38 H38 107.9
C40 C39 C38 125.1(3)
C40 C39 H39 117.4
C38 C39 H39 117.4
C39 C40 H40A 120.0
C39 C40 H40B 120.0
H40A C40 H40B 120.0
C1 N1 C5 117.0(2)
C21 N2 C25 117.6(2)
C17 N3 C16 108.1(2)
C17 N3 C12 110.2(2)
C16 N3 C12 106.3(2)
C36 N4 C37 108.6(2)
C36 N4 C32 106.6(2)
C37 N4 C32 109.7(2)
C8 O1 C10 116.8(2)
C11 O2 H2A 101(2)
C28 O3 C30 117.0(2)
C31 O4 H4 109(3)
H5A O5 H5B 102(4)
H6A O6 H6B 111(4)
H7A O7 H7B 108(5)

loop_
_geom_bond_atom_site_label_1
_geom_bond_atom_site_label_2
_geom_bond_distance
C1 N1 1.324(4)
C1 C2 1.415(4)
C1 H1 0.9500
C2 C3 1.374(4)
C2 H2 0.9500
C3 C4 1.427(4)
C3 C11 1.529(4)
C4 C9 1.423(4)
C4 C5 1.423(4)
C5 N1 1.380(4)
C5 C6 1.420(4)
C6 C7 1.365(4)
C6 H6 0.9500
C7 C8 1.429(4)
C7 H7 0.9500
C8 C9 1.373(4)
C8 O1 1.373(3)
C9 H9 0.9500
C10 O1 1.436(4)
C10 H10A 0.9800
C10 H10B 0.9800
C10 H10C 0.9800
C11 O2 1.426(3)
C11 C12 1.542(4)
C11 H11 1.0000
C12 N3 1.493(4)
C12 C13 1.536(4)
C12 H12 1.0000
C13 C14 1.538(4)
C13 H13A 0.9900
C13 H13B 0.9900
C14 C15 1.534(4)
C14 C18 1.542(4)
C14 H14 1.0000
C15 C16 1.546(4)
C15 H15A 0.9900
C15 H15B 0.9900
C16 N3 1.492(4)
C16 H16A 0.9900
C16 H16B 0.9900
C17 N3 1.485(4)
C17 C18 1.559(4)
C17 H17A 0.9900
C17 H17B 0.9900
C18 C19 1.501(5)
C18 H18 1.0000
C19 C20 1.313(5)
C19 H19 0.9500
C20 H20A 0.9500
C20 H20B 0.9500
C21 N2 1.322(4)
C21 C22 1.410(4)
C21 H21 0.9500
C22 C23 1.371(4)
C22 H22 0.9500
C23 C24 1.433(4)
C23 C31 1.520(4)
C24 C25 1.421(4)
C24 C29 1.431(4)
C25 N2 1.374(4)
C25 C26 1.430(4)
C26 C27 1.358(4)
C26 H26 0.9500
C27 C28 1.429(4)
C27 H27 0.9500
C28 O3 1.367(4)
C28 C29 1.371(4)
C29 H29 0.9500
C30 O3 1.428(4)
C30 H30A 0.9800
C30 H30B 0.9800
C30 H30C 0.9800
C31 O4 1.428(3)
C31 C32 1.557(4)
C31 H31 1.0000
C32 N4 1.493(3)
C32 C33 1.546(4)
C32 H32 1.0000
C33 C34 1.550(4)
C33 H33A 0.9900
C33 H33B 0.9900
C34 C35 1.539(4)
C34 C38 1.547(4)
C34 H34 1.0000
C35 C36 1.536(4)
C35 H35A 0.9900
C35 H35B 0.9900
C36 N4 1.482(3)
C36 H36A 0.9900
C36 H36B 0.9900
C37 N4 1.487(4)
C37 C38 1.541(4)
C37 H37A 0.9900
C37 H37B 0.9900
C38 C39 1.498(4)
C38 H38 1.0000
C39 C40 1.323(5)
C39 H39 0.9500
C40 H40A 0.9500
C40 H40B 0.9500
O2 H2A 0.91(4)
O4 H4 0.81(4)
O5 H5A 0.90(3)
O5 H5B 0.87(3)
O6 H6A 0.89(3)
O6 H6B 0.90(3)
O7 H7A 0.99(3)
O7 H7B 0.93(3)

loop_
_geom_hbond_atom_site_label_D
_geom_hbond_atom_site_label_H
_geom_hbond_atom_site_label_A
_geom_hbond_site_symmetry_A
_geom_hbond_distance_DH
_geom_hbond_distance_HA
_geom_hbond_distance_DA
_geom_hbond_angle_DHA
O7 H7A O6 . 0.99(3) 1.81(3) 2.802(4) 174(5)
O6 H6A N3 2_466 0.89(3) 1.93(3) 2.810(4) 172(4)
O6 H6B O5 . 0.90(3) 1.93(3) 2.823(4) 171(4)
O5 H5B O1 1_554 0.87(3) 2.02(3) 2.867(3) 163(4)
O5 H5A N4 . 0.90(3) 1.84(3) 2.727(3) 168(4)
O4 H4 N1 4_574 0.81(4) 2.06(4) 2.855(3) 166(4)
O2 H2A N2 4_675 0.91(4) 1.91(4) 2.814(3) 171(3)

loop_
_geom_torsion_atom_site_label_1
_geom_torsion_atom_site_label_2
_geom_torsion_atom_site_label_3
_geom_torsion_atom_site_label_4
_geom_torsion
N1 C1 C2 C3 0.2(4)
C1 C2 C3 C4 -1.1(4)
C1 C2 C3 C11 178.5(3)
C2 C3 C4 C9 -178.1(3)
C11 C3 C4 C9 2.3(4)
C2 C3 C4 C5 0.8(4)
C11 C3 C4 C5 -178.8(2)
C9 C4 C5 N1 179.5(3)
C3 C4 C5 N1 0.5(4)
C9 C4 C5 C6 -0.1(4)
C3 C4 C5 C6 -179.0(3)
N1 C5 C6 C7 -178.9(3)
C4 C5 C6 C7 0.7(4)
C5 C6 C7 C8 -1.1(4)
C6 C7 C8 C9 1.0(4)
C6 C7 C8 O1 180.0(3)
O1 C8 C9 C4 -179.3(3)
C7 C8 C9 C4 -0.4(4)
C5 C4 C9 C8 0.0(4)
C3 C4 C9 C8 178.8(3)
C2 C3 C11 O2 19.4(4)
C4 C3 C11 O2 -161.0(2)
C2 C3 C11 C12 -102.7(3)
C4 C3 C11 C12 76.9(3)
O2 C11 C12 N3 76.7(3)
C3 C11 C12 N3 -160.1(2)
O2 C11 C12 C13 -49.5(3)
C3 C11 C12 C13 73.7(3)
N3 C12 C13 C14 21.7(3)
C11 C12 C13 C14 149.2(2)
C12 C13 C14 C15 46.1(3)
C12 C13 C14 C18 -71.1(3)
C13 C14 C15 C16 -67.3(3)
C18 C14 C15 C16 51.1(3)
C14 C15 C16 N3 16.4(3)
C15 C14 C18 C19 165.5(2)
C13 C14 C18 C19 -76.5(3)
C15 C14 C18 C17 -70.7(3)
C13 C14 C18 C17 47.2(3)
N3 C17 C18 C19 142.8(3)
N3 C17 C18 C14 19.0(3)
C14 C18 C19 C20 -116.2(4)
C17 C18 C19 C20 123.8(4)
N2 C21 C22 C23 0.7(4)
C21 C22 C23 C24 0.8(4)
C21 C22 C23 C31 178.9(3)
C22 C23 C24 C25 -1.3(4)
C31 C23 C24 C25 -179.4(2)
C22 C23 C24 C29 179.4(3)
C31 C23 C24 C29 1.2(4)
C29 C24 C25 N2 179.8(3)
C23 C24 C25 N2 0.4(4)
C29 C24 C25 C26 -1.1(4)
C23 C24 C25 C26 179.5(3)
N2 C25 C26 C27 179.4(3)
C24 C25 C26 C27 0.3(4)
C25 C26 C27 C28 0.6(4)
C26 C27 C28 O3 178.3(3)
C26 C27 C28 C29 -0.6(5)
O3 C28 C29 C24 -178.9(3)
C27 C28 C29 C24 -0.2(4)
C25 C24 C29 C28 1.1(4)
C23 C24 C29 C28 -179.6(3)
C22 C23 C31 O4 20.7(4)
C24 C23 C31 O4 -161.1(2)
C22 C23 C31 C32 -100.8(3)
C24 C23 C31 C32 77.3(3)
O4 C31 C32 N4 85.4(3)
C23 C31 C32 N4 -151.8(2)
O4 C31 C32 C33 -40.2(3)
C23 C31 C32 C33 82.5(3)
N4 C32 C33 C34 20.9(3)
C31 C32 C33 C34 147.3(2)
C32 C33 C34 C35 46.1(3)
C32 C33 C34 C38 -70.2(3)
C38 C34 C35 C36 51.2(3)
C33 C34 C35 C36 -66.6(3)
C34 C35 C36 N4 15.5(3)
N4 C37 C38 C39 145.6(3)
N4 C37 C38 C34 19.9(3)
C35 C34 C38 C39 164.9(3)
C33 C34 C38 C39 -77.6(3)
C35 C34 C38 C37 -70.9(3)
C33 C34 C38 C37 46.6(3)
C37 C38 C39 C40 110.1(4)
C34 C38 C39 C40 -128.8(4)
C2 C1 N1 C5 1.1(4)
C6 C5 N1 C1 178.1(2)
C4 C5 N1 C1 -1.4(4)
C22 C21 N2 C25 -1.6(4)
C24 C25 N2 C21 1.0(4)
C26 C25 N2 C21 -178.1(3)
C18 C17 N3 C16 47.0(3)
C18 C17 N3 C12 -68.7(3)
C15 C16 N3 C17 -68.2(3)
C15 C16 N3 C12 50.1(3)
C13 C12 N3 C17 44.1(3)
C11 C12 N3 C17 -84.0(3)
C13 C12 N3 C16 -72.8(3)
C11 C12 N3 C16 159.1(2)
C35 C36 N4 C37 -67.2(3)
C35 C36 N4 C32 51.0(3)
C38 C37 N4 C36 46.0(3)
C38 C37 N4 C32 -70.2(3)
C33 C32 N4 C36 -72.5(3)
C31 C32 N4 C36 159.4(2)
C33 C32 N4 C37 45.0(3)
C31 C32 N4 C37 -83.1(3)
C9 C8 O1 C10 -4.4(4)
C7 C8 O1 C10 176.7(2)
C29 C28 O3 C30 -1.5(4)
C27 C28 O3 C30 179.7(3)

loop_
_cod_related_entry_id
_cod_related_entry_database
_cod_related_entry_code
1 ChemSpider 19969293
